data_1572621
loop_
_publ_author_name
'Zhu, Weijie'
'Zhao, Bohan'
'Fang, Shuai'
'Zhu, Huangtianzhi'
'Huang, Feihe'

_publ_section_title
;
 An anthracene-containing crown ether: synthesis, host-guest properties
 and modulation of solid state luminescence.
;
_journal_issue 39
_journal_name_full 'Chemical science'
_journal_page_first 16300
_journal_page_last 16306
_journal_paper_doi 10.1039/d4sc05077k
_journal_volume 15
_journal_year 2024
_chemical_formula_moiety 'C44 H48 O10, C10 H2 N4'
_chemical_formula_sum 'C54 H48 N4 O10'
_chemical_formula_weight 912.96
_space_group_crystal_system monoclinic
_space_group_IT_number 14
_space_group_name_Hall '-P 2ybc'
_space_group_name_H-M_alt 'P 1 21/c 1'
_atom_sites_solution_hydrogens geom
_atom_sites_solution_primary dual
_audit_creation_date 2022-09-02
_audit_creation_method
;
Olex2 1.5
(compiled 2022.04.07 svn.rca3783a0 for OlexSys, GUI svn.r6498)
;
_audit_update_record
;
2022-12-15 deposited with the CCDC.	2024-09-04 downloaded from the CCDC.
;
_cell_angle_alpha 90
_cell_angle_beta 112.009(4)
_cell_angle_gamma 90
_cell_formula_units_Z 2
_cell_length_a 13.1957(8)
_cell_length_b 19.8927(13)
_cell_length_c 9.9873(6)
_cell_measurement_reflns_used 6703
_cell_measurement_temperature 277.00
_cell_measurement_theta_max 49.826
_cell_measurement_theta_min 3.145
_cell_volume 2430.6(3)
_computing_cell_refinement 'SAINT v8.37A (Bruker, 2015)'
_computing_data_reduction 'SAINT v8.37A (Bruker, 2015)'
_computing_molecular_graphics 'Olex2 1.5 (Dolomanov et al., 2009)'
_computing_publication_material 'Olex2 1.5 (Dolomanov et al., 2009)'
_computing_structure_refinement 'SHELXL 2018/3 (Sheldrick, 2015)'
_computing_structure_solution 'SHELXT 2018/2 (Sheldrick, 2018)'
_diffrn_ambient_temperature 277.00
_diffrn_measured_fraction_theta_full 0.971
_diffrn_measured_fraction_theta_max 0.971
_diffrn_measurement_device_type 'Bruker D8 Venture'
_diffrn_measurement_method '\f and \w scans'
_diffrn_radiation_type GaK\a
_diffrn_radiation_wavelength 1.34139
_diffrn_reflns_av_R_equivalents 0.0935
_diffrn_reflns_av_unetI/netI 0.0803
_diffrn_reflns_Laue_measured_fraction_full 0.971
_diffrn_reflns_Laue_measured_fraction_max 0.971
_diffrn_reflns_limit_h_max 16
_diffrn_reflns_limit_h_min -15
_diffrn_reflns_limit_k_max 24
_diffrn_reflns_limit_k_min -24
_diffrn_reflns_limit_l_max 9
_diffrn_reflns_limit_l_min -12
_diffrn_reflns_number 20306
_diffrn_reflns_point_group_measured_fraction_full 0.971
_diffrn_reflns_point_group_measured_fraction_max 0.971
_diffrn_reflns_theta_full 53.594
_diffrn_reflns_theta_max 55.064
_diffrn_reflns_theta_min 3.866
_diffrn_source_current 2.86
_diffrn_source_power 0.1995708
_diffrn_source_voltage 69.78
_diffrn_standards_number 0
_exptl_absorpt_coefficient_mu 0.451
_exptl_absorpt_correction_T_max 0.7508
_exptl_absorpt_correction_T_min 0.3136
_exptl_absorpt_correction_type multi-scan
_exptl_absorpt_process_details
;
SADABS-2016/2 (Bruker,2016/2) was used for absorption correction.
wR2(int) was 0.1841 before and 0.1069 after correction.
The Ratio of minimum to maximum transmission is 0.4177.
The \l/2 correction factor is Not present.
;
_exptl_crystal_colour red
_exptl_crystal_colour_primary red
_exptl_crystal_density_diffrn 1.247
_exptl_crystal_description block
_exptl_crystal_F_000 960
_exptl_crystal_size_max 0.07
_exptl_crystal_size_mid 0.07
_exptl_crystal_size_min 0.05
_refine_diff_density_max 1.241
_refine_diff_density_min -0.282
_refine_diff_density_rms 0.072
_refine_ls_extinction_method none
_refine_ls_goodness_of_fit_ref 1.060
_refine_ls_hydrogen_treatment constr
_refine_ls_matrix_type full
_refine_ls_number_parameters 358
_refine_ls_number_reflns 4506
_refine_ls_number_restraints 84
_refine_ls_restrained_S_all 1.064
_refine_ls_R_factor_all 0.1985
_refine_ls_R_factor_gt 0.1237
_refine_ls_shift/su_max 0.006
_refine_ls_shift/su_mean 0.001
_refine_ls_structure_factor_coef Fsqd
_refine_ls_weighting_details 'w=1/[\s^2^(Fo^2^)+(0.0500P)^2^+5.0000P] where P=(Fo^2^+2Fc^2^)/3'
_refine_ls_weighting_scheme calc
_refine_ls_wR_factor_gt 0.2647
_refine_ls_wR_factor_ref 0.3030
_reflns_Friedel_coverage 0.000
_reflns_number_gt 2145
_reflns_number_total 4506
_reflns_threshold_expression 'I > 2\s(I)'
_cod_data_source_file d4sc05077k2.cif
_cod_data_source_block mj22338
_cod_depositor_comments 'Adding full bibliography for 1572620--1572621.cif.'
_cod_database_code 1572621
_shelx_shelxl_version_number 2018/3
_shelx_space_group_comment
;
The symmetry employed for this shelxl refinement is uniquely defined
by the following loop, which should always be used as a source of
symmetry information in preference to the above space-group names.
They are only intended as comments.
;
_shelx_estimated_absorpt_t_max 0.978
_shelx_estimated_absorpt_t_min 0.969
_olex2_refinement_description
;
1. Fixed Uiso
 At 1.2 times of:
  All C(H) groups, All C(H,H) groups
2. Uiso/Uaniso restraints and constraints
N1 \\sim N2 \\sim N3 \\sim N4 \\sim C23 \\sim C24 \\sim C25 \\sim C26 \\sim C27
\\sim C28 \\sim C29 \\sim C30 \\sim C31 \\sim C32: within 2A with sigma of 0.01
and sigma for terminal atoms of 0.02 within 2A
3. Others
 Fixed Sof: N1(0.5) N2(0.5) N3(0.5) N4(0.5) C25(0.5) H25(0.5) C26(0.5)
 C27(0.5) C28(0.5) H28(0.5) C23(0.5) C24(0.5) C29(0.5) C30(0.5) C31(0.5)
 C32(0.5)
4.a Secondary CH2 refined with riding coordinates:
 C1(H1A,H1B), C16(H16A,H16B), C17(H17A,H17B), C18(H18A,H18B), C19(H19A,H19B),
 C20(H20A,H20B), C21(H21A,H21B), C22(H22A,H22B)
4.b Aromatic/amide H refined with riding coordinates:
 C4(H4), C6(H6), C7(H7), C8(H8), C9(H9), C11(H11), C14(H14), C15(H15),
 C25(H25), C28(H28)
4.c Fitted hexagon refined as free rotating group:
 C25(C26,C27,C28,C23,C24)
;
_olex2_submission_special_instructions 'No special instructions were received'

loop_
_space_group_symop_operation_xyz
'x, y, z'
'-x, y+1/2, -z+1/2'
'-x, -y, -z'
'x, -y-1/2, z-1/2'

loop_
_atom_site_label
_atom_site_type_symbol
_atom_site_fract_x
_atom_site_fract_y
_atom_site_fract_z
_atom_site_U_iso_or_equiv
_atom_site_adp_type
_atom_site_occupancy
_atom_site_site_symmetry_order
_atom_site_calc_flag
_atom_site_refinement_flags_posn
_atom_site_refinement_flags_adp
_atom_site_refinement_flags_occupancy
_atom_site_disorder_assembly
_atom_site_disorder_group
O1 O 0.2388(3) 0.5530(2) 0.1106(4) 0.0975(13) Uani 1 1 d . . . . .
O2 O 0.5288(3) 0.7314(2) 0.4859(5) 0.0971(13) Uani 1 1 d . . . . .
O3 O 0.7384(5) 0.7661(3) 0.6983(7) 0.158(3) Uani 1 1 d . . . . .
O4 O 0.9041(5) 0.6955(3) 0.9336(7) 0.138(2) Uani 1 1 d . . . . .
O5 O 0.8579(4) 0.5675(3) 1.0057(6) 0.1158(16) Uani 1 1 d . . . . .
C1 C 0.2579(6) 0.5248(4) -0.0081(7) 0.0971(19) Uani 1 1 d . . . . .
H1A H 0.321053 0.495315 0.025286 0.116 Uiso 1 1 calc R U . . .
H1B H 0.270758 0.559883 -0.067311 0.116 Uiso 1 1 calc R U . . .
C2 C 0.3165(5) 0.5966(3) 0.1985(6) 0.0747(14) Uani 1 1 d . . . . .
C3 C 0.2959(4) 0.6164(3) 0.3220(6) 0.0678(14) Uani 1 1 d . . . . .
C4 C 0.2101(4) 0.5932(3) 0.3560(6) 0.0702(13) Uani 1 1 d . . . . .
H4 H 0.163528 0.561143 0.296211 0.084 Uiso 1 1 calc R U . . .
C5 C 0.1899(4) 0.6156(2) 0.4760(6) 0.0660(13) Uani 1 1 d . . . . .
C6 C 0.1001(5) 0.5930(3) 0.5084(7) 0.0804(16) Uani 1 1 d . . . . .
H6 H 0.052856 0.560875 0.450108 0.097 Uiso 1 1 calc R U . . .
C7 C 0.0825(5) 0.6183(3) 0.6248(8) 0.0916(19) Uani 1 1 d . . . . .
H7 H 0.023709 0.602594 0.645642 0.110 Uiso 1 1 calc R U . . .
C8 C 0.1498(5) 0.6663(4) 0.7116(7) 0.0962(19) Uani 1 1 d . . . . .
H8 H 0.135447 0.683509 0.789276 0.115 Uiso 1 1 calc R U . . .
C9 C 0.2373(5) 0.6890(3) 0.6847(7) 0.0913(18) Uani 1 1 d . . . . .
H9 H 0.283166 0.721082 0.745179 0.110 Uiso 1 1 calc R U . . .
C10 C 0.2596(4) 0.6645(3) 0.5661(6) 0.0666(13) Uani 1 1 d . . . . .
C11 C 0.3500(4) 0.6871(3) 0.5366(6) 0.0706(14) Uani 1 1 d . . . . .
H11 H 0.397332 0.718369 0.597966 0.085 Uiso 1 1 calc R U . . .
C12 C 0.3701(4) 0.6640(3) 0.4184(6) 0.0675(14) Uani 1 1 d . . . . .
C13 C 0.4631(5) 0.6868(3) 0.3867(7) 0.0749(15) Uani 1 1 d . . . . .
C14 C 0.4782(5) 0.6651(3) 0.2704(7) 0.0828(17) Uani 1 1 d . . . . .
H14 H 0.538735 0.680025 0.252564 0.099 Uiso 1 1 calc R U . . .
C15 C 0.4052(6) 0.6200(3) 0.1730(7) 0.0860(18) Uani 1 1 d . . . . .
H15 H 0.417174 0.606145 0.091239 0.103 Uiso 1 1 calc R U . . .
C16 C 0.6211(6) 0.7577(4) 0.4567(9) 0.105(2) Uani 1 1 d . . . . .
H16A H 0.595213 0.782345 0.366322 0.126 Uiso 1 1 calc R U . . .
H16B H 0.666557 0.720881 0.448100 0.126 Uiso 1 1 calc R U . . .
C17 C 0.6852(6) 0.8024(4) 0.5755(10) 0.114(2) Uani 1 1 d . . . . .
H17A H 0.738171 0.826860 0.548241 0.137 Uiso 1 1 calc R U . . .
H17B H 0.637050 0.834834 0.593730 0.137 Uiso 1 1 calc R U . . .
C18 C 0.8349(7) 0.7927(4) 0.7996(11) 0.133(3) Uani 1 1 d . . . . .
H18A H 0.820281 0.808645 0.882385 0.160 Uiso 1 1 calc R U . . .
H18B H 0.856998 0.831054 0.757105 0.160 Uiso 1 1 calc R U . . .
C19 C 0.9254(7) 0.7445(5) 0.8493(11) 0.141(3) Uani 1 1 d . . . . .
H19A H 0.934697 0.723785 0.766770 0.169 Uiso 1 1 calc R U . . .
H19B H 0.992615 0.767766 0.905181 0.169 Uiso 1 1 calc R U . . .
C20 C 0.9784(7) 0.6430(5) 0.9679(12) 0.133(3) Uani 1 1 d . . . . .
H20A H 1.051637 0.660627 1.016326 0.160 Uiso 1 1 calc R U . . .
H20B H 0.975523 0.621114 0.879670 0.160 Uiso 1 1 calc R U . . .
C21 C 0.9566(8) 0.5958(5) 1.0569(11) 0.143(3) Uani 1 1 d . . . . .
H21A H 1.010898 0.560441 1.077690 0.171 Uiso 1 1 calc R U . . .
H21B H 0.965991 0.617573 1.147717 0.171 Uiso 1 1 calc R U . . .
C22 C 0.8411(6) 0.5132(4) 1.0906(7) 0.102(2) Uani 1 1 d . . . . .
H22A H 0.834514 0.531288 1.177224 0.123 Uiso 1 1 calc R U . . .
H22B H 0.903798 0.483399 1.119825 0.123 Uiso 1 1 calc R U . . .
N1 N 0.4865(12) 0.5849(8) 0.8961(15) 0.123(4) Uani 0.5 1 d . U P A -1
N2 N 0.2838(11) 0.4534(6) 0.6522(16) 0.113(4) Uani 0.5 1 d . U P A -1
N3 N 0.5668(13) 0.4562(8) 0.1978(18) 0.127(4) Uani 0.5 1 d . U P A -1
N4 N 0.7914(13) 0.5736(7) 0.474(2) 0.141(4) Uani 0.5 1 d . U P A -1
C25 C 0.4573(6) 0.4755(4) 0.4604(9) 0.075(2) Uani 0.5 1 d G U P A -1
H25 H 0.408056 0.445035 0.399273 0.090 Uiso 0.5 1 calc R U P A -1
C26 C 0.4419(5) 0.4990(4) 0.5826(9) 0.071(3) Uani 0.5 1 d G U P A -1
C27 C 0.5155(6) 0.5445(4) 0.6740(7) 0.077(2) Uani 0.5 1 d G U P A -1
C28 C 0.6043(5) 0.5666(3) 0.6432(8) 0.084(3) Uani 0.5 1 d G U P A -1
H28 H 0.653537 0.597093 0.704373 0.101 Uiso 0.5 1 calc R U P A -1
C23 C 0.6197(5) 0.5431(4) 0.5211(8) 0.079(2) Uani 0.5 1 d G U P A -1
C24 C 0.5461(7) 0.4976(4) 0.4297(7) 0.071(3) Uani 0.5 1 d G U P A -1
C29 C 0.7150(12) 0.5617(7) 0.4956(18) 0.100(3) Uani 0.5 1 d . U P A -1
C30 C 0.5587(12) 0.4730(7) 0.3032(16) 0.091(3) Uani 0.5 1 d . U P A -1
C31 C 0.3535(11) 0.4738(6) 0.6155(15) 0.084(3) Uani 0.5 1 d . U P A -1
C32 C 0.4997(13) 0.5681(8) 0.7974(18) 0.092(3) Uani 0.5 1 d . U P A -1

loop_
_atom_site_aniso_label
_atom_site_aniso_U_11
_atom_site_aniso_U_22
_atom_site_aniso_U_33
_atom_site_aniso_U_23
_atom_site_aniso_U_13
_atom_site_aniso_U_12
O1 0.099(3) 0.123(3) 0.086(3) -0.011(3) 0.051(2) 0.017(3)
O2 0.092(3) 0.098(3) 0.129(4) -0.002(3) 0.072(3) -0.018(2)
O3 0.134(4) 0.158(5) 0.155(5) 0.048(4) 0.022(4) -0.071(4)
O4 0.140(5) 0.125(4) 0.179(6) 0.012(4) 0.095(4) -0.002(4)
O5 0.092(3) 0.120(4) 0.123(4) 0.003(3) 0.027(3) 0.017(3)
C1 0.111(5) 0.107(5) 0.079(4) -0.010(4) 0.043(4) 0.019(4)
C2 0.081(4) 0.076(4) 0.072(4) 0.002(3) 0.034(3) 0.011(3)
C3 0.072(3) 0.067(3) 0.073(3) 0.021(3) 0.038(3) 0.020(3)
C4 0.077(3) 0.069(3) 0.069(3) 0.003(3) 0.033(3) 0.002(3)
C5 0.067(3) 0.066(3) 0.073(3) 0.014(3) 0.035(3) 0.004(2)
C6 0.079(4) 0.089(4) 0.083(4) 0.008(3) 0.041(3) -0.008(3)
C7 0.082(4) 0.112(5) 0.100(5) 0.016(4) 0.057(4) -0.004(4)
C8 0.094(4) 0.120(5) 0.094(5) -0.019(4) 0.056(4) -0.019(4)
C9 0.095(4) 0.099(4) 0.099(5) -0.007(4) 0.059(4) -0.008(3)
C10 0.075(3) 0.071(3) 0.065(3) 0.006(3) 0.039(3) 0.005(3)
C11 0.071(3) 0.077(3) 0.074(3) 0.006(3) 0.038(3) -0.002(3)
C12 0.071(3) 0.064(3) 0.079(4) 0.019(3) 0.042(3) 0.013(3)
C13 0.076(3) 0.078(4) 0.092(4) 0.024(3) 0.056(3) 0.018(3)
C14 0.083(4) 0.081(4) 0.104(5) 0.022(4) 0.058(4) 0.011(3)
C15 0.106(5) 0.090(4) 0.086(4) 0.028(3) 0.063(4) 0.036(4)
C16 0.101(5) 0.108(5) 0.142(6) 0.015(5) 0.087(5) -0.015(4)
C17 0.088(5) 0.113(6) 0.160(8) 0.017(6) 0.067(5) -0.019(4)
C18 0.124(6) 0.104(6) 0.179(8) -0.003(6) 0.065(6) -0.050(5)
C19 0.118(7) 0.134(7) 0.177(9) -0.006(7) 0.064(7) -0.035(6)
C20 0.097(5) 0.131(7) 0.178(9) -0.022(6) 0.059(6) 0.018(5)
C21 0.132(8) 0.156(8) 0.166(9) 0.024(7) 0.085(7) 0.034(7)
C22 0.124(6) 0.103(5) 0.088(5) 0.011(4) 0.051(4) 0.037(4)
N1 0.137(9) 0.143(10) 0.091(8) -0.015(8) 0.043(8) 0.020(8)
N2 0.105(8) 0.102(8) 0.148(10) 0.028(7) 0.066(8) 0.005(7)
N3 0.132(10) 0.143(11) 0.113(10) -0.005(9) 0.054(9) 0.049(9)
N4 0.123(9) 0.126(10) 0.207(13) 0.018(10) 0.099(10) -0.001(8)
C25 0.078(5) 0.068(5) 0.079(5) 0.018(5) 0.027(5) 0.017(4)
C26 0.074(5) 0.066(5) 0.077(5) 0.022(5) 0.034(4) 0.009(5)
C27 0.083(5) 0.074(5) 0.078(5) 0.010(4) 0.036(5) 0.010(4)
C28 0.081(5) 0.076(5) 0.094(6) 0.009(5) 0.032(5) 0.005(5)
C23 0.078(5) 0.072(5) 0.098(6) 0.024(5) 0.045(5) 0.008(4)
C24 0.076(5) 0.071(5) 0.081(5) 0.021(5) 0.045(4) 0.017(5)
C29 0.092(7) 0.090(7) 0.132(8) 0.030(6) 0.058(6) 0.000(6)
C30 0.100(7) 0.091(7) 0.092(7) 0.017(6) 0.047(6) 0.029(6)
C31 0.083(6) 0.074(6) 0.099(7) 0.023(6) 0.039(6) 0.012(5)
C32 0.095(7) 0.099(7) 0.085(7) -0.002(7) 0.036(6) 0.016(6)

loop_
_atom_type_symbol
_atom_type_description
_atom_type_scat_dispersion_real
_atom_type_scat_dispersion_imag
_atom_type_scat_source
C C 0.0137 0.0067 'International Tables Vol C Tables 4.2.6.8 and 6.1.1.4'
H H 0.0000 0.0000 'International Tables Vol C Tables 4.2.6.8 and 6.1.1.4'
N N 0.0241 0.0134 'International Tables Vol C Tables 4.2.6.8 and 6.1.1.4'
O O 0.0389 0.0241 'International Tables Vol C Tables 4.2.6.8 and 6.1.1.4'

loop_
_geom_angle_atom_site_label_1
_geom_angle_atom_site_label_2
_geom_angle_atom_site_label_3
_geom_angle
_geom_angle_site_symmetry_1
_geom_angle_site_symmetry_3
_geom_angle_publ_flag
C2 O1 C1 117.3(5) . . ?
C13 O2 C16 116.1(5) . . ?
C17 O3 C18 118.0(6) . . ?
C19 O4 C20 113.3(7) . . ?
C21 O5 C22 115.8(7) . . ?
O1 C1 H1A 110.6 . . ?
O1 C1 H1B 110.6 . . ?
O1 C1 C22 105.9(6) . 3_666 ?
H1A C1 H1B 108.7 . . ?
C22 C1 H1A 110.6 3_666 . ?
C22 C1 H1B 110.6 3_666 . ?
O1 C2 C3 112.9(5) . . ?
C15 C2 O1 125.5(6) . . ?
C15 C2 C3 121.6(6) . . ?
C2 C3 C12 117.4(5) . . ?
C4 C3 C2 124.5(6) . . ?
C4 C3 C12 118.1(5) . . ?
C3 C4 H4 118.5 . . ?
C3 C4 C5 123.0(5) . . ?
C5 C4 H4 118.5 . . ?
C4 C5 C6 122.8(5) . . ?
C4 C5 C10 118.7(5) . . ?
C10 C5 C6 118.4(5) . . ?
C5 C6 H6 119.9 . . ?
C7 C6 C5 120.2(6) . . ?
C7 C6 H6 119.9 . . ?
C6 C7 H7 119.3 . . ?
C6 C7 C8 121.3(5) . . ?
C8 C7 H7 119.3 . . ?
C7 C8 H8 119.9 . . ?
C9 C8 C7 120.3(6) . . ?
C9 C8 H8 119.9 . . ?
C8 C9 H9 119.6 . . ?
C8 C9 C10 120.8(6) . . ?
C10 C9 H9 119.6 . . ?
C5 C10 C9 119.0(5) . . ?
C11 C10 C5 119.3(5) . . ?
C11 C10 C9 121.7(5) . . ?
C10 C11 H11 119.3 . . ?
C12 C11 C10 121.5(5) . . ?
C12 C11 H11 119.3 . . ?
C3 C12 C13 118.6(5) . . ?
C11 C12 C3 119.3(5) . . ?
C11 C12 C13 122.1(6) . . ?
O2 C13 C12 113.8(5) . . ?
C14 C13 O2 125.7(5) . . ?
C14 C13 C12 120.5(6) . . ?
C13 C14 H14 119.1 . . ?
C13 C14 C15 121.8(6) . . ?
C15 C14 H14 119.1 . . ?
C2 C15 C14 120.0(6) . . ?
C2 C15 H15 120.0 . . ?
C14 C15 H15 120.0 . . ?
O2 C16 H16A 109.9 . . ?
O2 C16 H16B 109.9 . . ?
O2 C16 C17 109.1(6) . . ?
H16A C16 H16B 108.3 . . ?
C17 C16 H16A 109.9 . . ?
C17 C16 H16B 109.9 . . ?
O3 C17 C16 110.5(7) . . ?
O3 C17 H17A 109.6 . . ?
O3 C17 H17B 109.6 . . ?
C16 C17 H17A 109.6 . . ?
C16 C17 H17B 109.6 . . ?
H17A C17 H17B 108.1 . . ?
O3 C18 H18A 108.8 . . ?
O3 C18 H18B 108.8 . . ?
O3 C18 C19 113.7(7) . . ?
H18A C18 H18B 107.7 . . ?
C19 C18 H18A 108.8 . . ?
C19 C18 H18B 108.8 . . ?
O4 C19 C18 110.0(7) . . ?
O4 C19 H19A 109.7 . . ?
O4 C19 H19B 109.7 . . ?
C18 C19 H19A 109.7 . . ?
C18 C19 H19B 109.7 . . ?
H19A C19 H19B 108.2 . . ?
O4 C20 H20A 109.3 . . ?
O4 C20 H20B 109.3 . . ?
O4 C20 C21 111.6(7) . . ?
H20A C20 H20B 108.0 . . ?
C21 C20 H20A 109.3 . . ?
C21 C20 H20B 109.3 . . ?
O5 C21 C20 116.5(9) . . ?
O5 C21 H21A 108.2 . . ?
O5 C21 H21B 108.2 . . ?
C20 C21 H21A 108.2 . . ?
C20 C21 H21B 108.2 . . ?
H21A C21 H21B 107.3 . . ?
O5 C22 C1 110.9(6) . 3_666 ?
O5 C22 H22A 109.5 . . ?
O5 C22 H22B 109.5 . . ?
C1 C22 H22A 109.5 3_666 . ?
C1 C22 H22B 109.5 3_666 . ?
H22A C22 H22B 108.0 . . ?
C26 C25 H25 120.0 . . ?
C26 C25 C24 120.0 . . ?
C24 C25 H25 120.0 . . ?
C25 C26 C27 120.0 . . ?
C25 C26 C31 119.2(8) . . ?
C27 C26 C31 120.7(8) . . ?
C26 C27 C32 119.8(9) . . ?
C28 C27 C26 120.0 . . ?
C28 C27 C32 120.2(9) . . ?
C27 C28 H28 120.0 . . ?
C23 C28 C27 120.0 . . ?
C23 C28 H28 120.0 . . ?
C28 C23 C24 120.0 . . ?
C28 C23 C29 120.0(9) . . ?
C24 C23 C29 119.9(9) . . ?
C25 C24 C30 118.5(8) . . ?
C23 C24 C25 120.0 . . ?
C23 C24 C30 121.5(8) . . ?
N4 C29 C23 177.1(16) . . ?
N3 C30 C24 176.5(14) . . ?
N2 C31 C26 175.7(15) . . ?
N1 C32 C27 178.0(19) . . ?

loop_
_geom_bond_atom_site_label_1
_geom_bond_atom_site_label_2
_geom_bond_distance
_geom_bond_site_symmetry_2
_geom_bond_publ_flag
O1 C1 1.417(7) . ?
O1 C2 1.378(7) . ?
O2 C13 1.370(7) . ?
O2 C16 1.452(6) . ?
O3 C17 1.370(9) . ?
O3 C18 1.400(10) . ?
O4 C19 1.384(9) . ?
O4 C20 1.385(9) . ?
O5 C21 1.333(10) . ?
O5 C22 1.440(8) . ?
C1 H1A 0.9700 . ?
C1 H1B 0.9700 . ?
C1 C22 1.467(9) 3_666 ?
C2 C3 1.415(7) . ?
C2 C15 1.370(8) . ?
C3 C4 1.378(7) . ?
C3 C12 1.442(8) . ?
C4 H4 0.9300 . ?
C4 C5 1.395(7) . ?
C5 C6 1.413(7) . ?
C5 C10 1.408(7) . ?
C6 H6 0.9300 . ?
C6 C7 1.364(8) . ?
C7 H7 0.9300 . ?
C7 C8 1.370(9) . ?
C8 H8 0.9300 . ?
C8 C9 1.357(8) . ?
C9 H9 0.9300 . ?
C9 C10 1.410(7) . ?
C10 C11 1.406(7) . ?
C11 H11 0.9300 . ?
C11 C12 1.383(7) . ?
C12 C13 1.449(7) . ?
C13 C14 1.323(8) . ?
C14 H14 0.9300 . ?
C14 C15 1.405(9) . ?
C15 H15 0.9300 . ?
C16 H16A 0.9700 . ?
C16 H16B 0.9700 . ?
C16 C17 1.471(10) . ?
C17 H17A 0.9700 . ?
C17 H17B 0.9700 . ?
C18 H18A 0.9700 . ?
C18 H18B 0.9700 . ?
C18 C19 1.465(11) . ?
C19 H19A 0.9700 . ?
C19 H19B 0.9700 . ?
C20 H20A 0.9700 . ?
C20 H20B 0.9700 . ?
C20 C21 1.395(11) . ?
C21 H21A 0.9700 . ?
C21 H21B 0.9700 . ?
C22 H22A 0.9700 . ?
C22 H22B 0.9700 . ?
N1 C32 1.115(18) . ?
N2 C31 1.181(15) . ?
N3 C30 1.147(18) . ?
N4 C29 1.130(16) . ?
C25 H25 0.9300 . ?
C25 C26 1.3900 . ?
C25 C24 1.3900 . ?
C26 C27 1.3900 . ?
C26 C31 1.417(15) . ?
C27 C28 1.3900 . ?
C27 C32 1.404(18) . ?
C28 H28 0.9300 . ?
C28 C23 1.3900 . ?
C23 C24 1.3900 . ?
C23 C29 1.423(15) . ?
C24 C30 1.421(16) . ?

loop_
_geom_torsion_atom_site_label_1
_geom_torsion_atom_site_label_2
_geom_torsion_atom_site_label_3
_geom_torsion_atom_site_label_4
_geom_torsion
_geom_torsion_site_symmetry_1
_geom_torsion_site_symmetry_2
_geom_torsion_site_symmetry_3
_geom_torsion_site_symmetry_4
_geom_torsion_publ_flag
O1 C2 C3 C4 2.4(7) . . . . ?
O1 C2 C3 C12 -177.7(4) . . . . ?
O1 C2 C15 C14 179.2(5) . . . . ?
O2 C13 C14 C15 -178.8(5) . . . . ?
O2 C16 C17 O3 70.3(7) . . . . ?
O3 C18 C19 O4 -69.5(11) . . . . ?
O4 C20 C21 O5 58.2(11) . . . . ?
C1 O1 C2 C3 -173.7(5) . . . . ?
C1 O1 C2 C15 6.8(8) . . . . ?
C2 O1 C1 C22 -174.2(5) . . . 3_666 ?
C2 C3 C4 C5 -177.6(5) . . . . ?
C2 C3 C12 C11 176.9(5) . . . . ?
C2 C3 C12 C13 -2.3(7) . . . . ?
C3 C2 C15 C14 -0.2(8) . . . . ?
C3 C4 C5 C6 178.2(5) . . . . ?
C3 C4 C5 C10 0.5(8) . . . . ?
C3 C12 C13 O2 -179.4(4) . . . . ?
C3 C12 C13 C14 1.2(7) . . . . ?
C4 C3 C12 C11 -3.1(7) . . . . ?
C4 C3 C12 C13 177.6(4) . . . . ?
C4 C5 C6 C7 -178.0(5) . . . . ?
C4 C5 C10 C9 177.8(5) . . . . ?
C4 C5 C10 C11 -2.7(7) . . . . ?
C5 C6 C7 C8 0.9(9) . . . . ?
C5 C10 C11 C12 2.0(8) . . . . ?
C6 C5 C10 C9 0.0(7) . . . . ?
C6 C5 C10 C11 179.4(5) . . . . ?
C6 C7 C8 C9 -1.3(11) . . . . ?
C7 C8 C9 C10 1.0(10) . . . . ?
C8 C9 C10 C5 -0.4(9) . . . . ?
C8 C9 C10 C11 -179.8(6) . . . . ?
C9 C10 C11 C12 -178.6(5) . . . . ?
C10 C5 C6 C7 -0.2(8) . . . . ?
C10 C11 C12 C3 0.9(7) . . . . ?
C10 C11 C12 C13 -179.8(5) . . . . ?
C11 C12 C13 O2 1.4(7) . . . . ?
C11 C12 C13 C14 -178.0(5) . . . . ?
C12 C3 C4 C5 2.4(7) . . . . ?
C12 C13 C14 C15 0.5(8) . . . . ?
C13 O2 C16 C17 -177.8(6) . . . . ?
C13 C14 C15 C2 -1.0(9) . . . . ?
C15 C2 C3 C4 -178.1(5) . . . . ?
C15 C2 C3 C12 1.9(7) . . . . ?
C16 O2 C13 C12 -177.9(5) . . . . ?
C16 O2 C13 C14 1.5(8) . . . . ?
C17 O3 C18 C19 -131.8(9) . . . . ?
C18 O3 C17 C16 153.5(7) . . . . ?
C19 O4 C20 C21 177.9(8) . . . . ?
C20 O4 C19 C18 171.4(8) . . . . ?
C21 O5 C22 C1 -165.7(6) . . . 3_666 ?
C22 O5 C21 C20 172.8(7) . . . . ?
C25 C26 C27 C28 0.0 . . . . ?
C25 C26 C27 C32 -179.9(9) . . . . ?
C26 C25 C24 C23 0.0 . . . . ?
C26 C25 C24 C30 -179.4(8) . . . . ?
C26 C27 C28 C23 0.0 . . . . ?
C27 C28 C23 C24 0.0 . . . . ?
C27 C28 C23 C29 -175.2(8) . . . . ?
C28 C23 C24 C25 0.0 . . . . ?
C28 C23 C24 C30 179.4(9) . . . . ?
C24 C25 C26 C27 0.0 . . . . ?
C24 C25 C26 C31 -177.3(8) . . . . ?
C29 C23 C24 C25 175.2(8) . . . . ?
C29 C23 C24 C30 -5.4(10) . . . . ?
C31 C26 C27 C28 177.3(8) . . . . ?
C31 C26 C27 C32 -2.6(10) . . . . ?
C32 C27 C28 C23 179.9(9) . . . . ?
